data_7040968
loop_
_publ_author_name
'Wei, Rong-Jia'
'Nakahara, Ryohei'
'Cameron, Jamie M.'
'Newton, Graham N.'
'Shiga, Takuya'
'Sagayama, Hajime'
'Kumai, Reiji'
'Murakami, Youichi'
'Oshio, Hiroki'

_publ_section_title
;
 Solvent-induced on/off switching of intramolecular electron transfer in a
 cyanide-bridged trigonal bipyramidal complex.
;
_journal_issue 43
_journal_name_full 'Dalton transactions (Cambridge, England : 2003)'
_journal_page_first 17104
_journal_page_last 17107
_journal_paper_doi 10.1039/c6dt03416k
_journal_volume 45
_journal_year 2016
_chemical_absolute_configuration syn
_chemical_formula_sum 'C142 H194 Cl Co3 Fe2 N25 O17'
_chemical_formula_weight 2847.16
_chemical_name_systematic
; 
 ? 
;
_space_group_IT_number 19
_symmetry_cell_setting orthorhombic
_symmetry_space_group_name_Hall 'P 2ac 2ab'
_symmetry_space_group_name_H-M 'P 21 21 21'
_atom_sites_solution_hydrogens geom
_atom_sites_solution_primary direct
_atom_sites_solution_secondary difmap
_audit_creation_method SHELXL-97
_audit_update_record
;
2016-07-22 deposited with the CCDC.
2016-10-12 downloaded from the CCDC.
;
_cell_angle_alpha 90.00
_cell_angle_beta 90.00
_cell_angle_gamma 90.00
_cell_formula_units_Z 4
_cell_length_a 17.278(2)
_cell_length_b 18.940(2)
_cell_length_c 48.462(6)
_cell_measurement_reflns_used 6068
_cell_measurement_temperature 300(2)
_cell_measurement_theta_max 16.12
_cell_measurement_theta_min 2.32
_cell_volume 15859(3)
_computing_cell_refinement 'Bruker SAINT'
_computing_data_collection 'Bruker APEX2'
_computing_data_reduction 'Bruker SAINT'
_computing_structure_refinement 'SHELXL-97 (Sheldrick, 1997)'
_computing_structure_solution 'SHELXS-97 (Sheldrick, 1990)'
_diffrn_ambient_temperature 300(2)
_diffrn_measured_fraction_theta_full 0.999
_diffrn_measured_fraction_theta_max 0.999
_diffrn_measurement_device_type 'Bruker APEX-II CCD'
_diffrn_measurement_method '\f and \w scans'
_diffrn_radiation_monochromator graphite
_diffrn_radiation_source 'fine-focus sealed tube'
_diffrn_radiation_type MoK\a
_diffrn_radiation_wavelength 0.71073
_diffrn_reflns_av_R_equivalents 0.1012
_diffrn_reflns_av_sigmaI/netI 0.1721
_diffrn_reflns_limit_h_max 21
_diffrn_reflns_limit_h_min -21
_diffrn_reflns_limit_k_max 22
_diffrn_reflns_limit_k_min -23
_diffrn_reflns_limit_l_max 59
_diffrn_reflns_limit_l_min -44
_diffrn_reflns_number 84465
_diffrn_reflns_theta_full 26.00
_diffrn_reflns_theta_max 26.00
_diffrn_reflns_theta_min 1.15
_exptl_absorpt_coefficient_mu 0.567
_exptl_absorpt_correction_T_max 0.9722
_exptl_absorpt_correction_T_min 0.8262
_exptl_absorpt_correction_type empirical
_exptl_crystal_colour red
_exptl_crystal_density_diffrn 1.192
_exptl_crystal_density_method 'not measured'
_exptl_crystal_description needle
_exptl_crystal_F_000 6028
_exptl_crystal_size_max 0.35
_exptl_crystal_size_mid 0.05
_exptl_crystal_size_min 0.05
_platon_squeeze_details
;
Approximately 38.4 % of the unit cell volume comprises a large region of disordered solvent that could not be modeled as discrete atomic sites. We employed PLATON SQUEEZE to calculate the contribution to the diffraction from the solvent region and thereby produced a set of solvent-free diffraction intensities. SQUEEZE estimated a total count of 1309.7 electrons per unit cell which were assigned to 13 EtOH molecules per cluster. 
;
_refine_diff_density_max 1.024
_refine_diff_density_min -0.704
_refine_diff_density_rms 0.051
_refine_ls_abs_structure_details 'Flack H D (1983), Acta Cryst. A39, 876-881'
_refine_ls_abs_structure_Flack 0.028(16)
_refine_ls_extinction_method none
_refine_ls_goodness_of_fit_ref 1.024
_refine_ls_hydrogen_treatment constr
_refine_ls_matrix_type full
_refine_ls_number_parameters 1036
_refine_ls_number_reflns 31152
_refine_ls_number_restraints 492
_refine_ls_restrained_S_all 1.033
_refine_ls_R_factor_all 0.1900
_refine_ls_R_factor_gt 0.0741
_refine_ls_shift/su_max 0.001
_refine_ls_shift/su_mean 0.000
_refine_ls_structure_factor_coef Fsqd
_refine_ls_weighting_details 'calc w=1/[\s^2^(Fo^2^)+(0.0411P)^2^+0.0000P] where P=(Fo^2^+2Fc^2^)/3'
_refine_ls_weighting_scheme calc
_refine_ls_wR_factor_gt 0.1413
_refine_ls_wR_factor_ref 0.1579
_reflns_number_gt 10348
_reflns_number_total 31152
_reflns_threshold_expression >2sigma(I)
_cod_data_source_file c6dt03416k2.cif
_cod_data_source_block 1_at_300K
_cod_depositor_comments 'Adding full bibliography for 7040967--7040969.cif.'
_cod_database_code 7040968

loop_
_symmetry_equiv_pos_as_xyz
'x, y, z'
'-x+1/2, -y, z+1/2'
'x+1/2, -y+1/2, -z'
'-x, y+1/2, -z+1/2'

loop_
_atom_site_label
_atom_site_type_symbol
_atom_site_fract_x
_atom_site_fract_y
_atom_site_fract_z
_atom_site_U_iso_or_equiv
_atom_site_adp_type
_atom_site_occupancy
_atom_site_symmetry_multiplicity
_atom_site_calc_flag
_atom_site_refinement_flags
Co3 Co 0.48852(6) 0.38313(4) 0.605236(17) 0.0742(3) Uani 1 1 d .
Co2 Co 0.49354(7) 0.69432(5) 0.531330(18) 0.0913(3) Uani 1 1 d .
Co1 Co 0.50200(6) 0.66716(4) 0.673596(16) 0.0695(3) Uani 1 1 d .
Fe2 Fe 0.68435(5) 0.57836(5) 0.597932(19) 0.0654(3) Uani 1 1 d .
Fe1 Fe 0.30451(5) 0.59409(5) 0.60245(2) 0.0681(3) Uani 1 1 d .
N15 N 0.4118(4) 0.3142(3) 0.62746(16) 0.088(2) Uani 1 1 d .
N14 N 0.5744(4) 0.3049(3) 0.59206(17) 0.094(2) Uani 1 1 d .
N18 N 0.5701(3) 0.4553(3) 0.59224(12) 0.0758(19) Uani 1 1 d .
N17 N 0.4045(4) 0.4614(3) 0.60681(13) 0.087(2) Uani 1 1 d .
N7 N 0.5196(5) 0.6046(4) 0.50811(13) 0.121(3) Uani 1 1 d .
N10 N 0.4724(4) 0.7921(3) 0.55273(17) 0.108(3) Uani 1 1 d .
N11 N 0.4089(4) 0.6507(4) 0.55350(17) 0.099(3) Uani 1 1 d .
N12 N 0.5779(4) 0.6631(3) 0.55767(12) 0.078(2) Uani 1 1 d .
N3 N 0.5789(4) 0.6540(4) 0.70904(12) 0.0870(18) Uani 1 1 d .
N2 N 0.4182(4) 0.7295(4) 0.69451(14) 0.097(2) Uani 1 1 d U
N1 N 0.5373(4) 0.7717(3) 0.66646(12) 0.0814(18) Uani 1 1 d .
N6 N 0.4226(4) 0.6600(3) 0.64254(14) 0.085(2) Uani 1 1 d .
N5 N 0.5856(3) 0.6276(3) 0.64762(11) 0.0697(18) Uani 1 1 d .
N24 N 0.7837(4) 0.4915(4) 0.63914(17) 0.133(3) Uani 1 1 d .
N23 N 0.7795(4) 0.5199(4) 0.54805(14) 0.122(3) Uani 1 1 d .
N22 N 0.7870(4) 0.7122(5) 0.60602(16) 0.138(3) Uani 1 1 d .
N21 N 0.2013(4) 0.5179(4) 0.56098(17) 0.125(3) Uani 1 1 d .
N20 N 0.2128(5) 0.7343(4) 0.6021(2) 0.141(3) Uani 1 1 d .
N19 N 0.2093(5) 0.5410(5) 0.6517(2) 0.161(4) Uani 1 1 d .
C5 C 0.4916(3) 0.3436(3) 0.66463(12) 0.084(2) Uani 1 1 d G
C4 C 0.5153(4) 0.3381(3) 0.69195(11) 0.127(3) Uani 1 1 d GU
H4 H 0.4908 0.3065 0.7038 0.153 Uiso 1 1 calc R
C3 C 0.5757(4) 0.3799(3) 0.70164(9) 0.127(3) Uani 1 1 d GU
H3 H 0.5915 0.3762 0.7199 0.153 Uiso 1 1 calc R
C2 C 0.6123(3) 0.4271(3) 0.68400(15) 0.105(3) Uani 1 1 d G
H2 H 0.6526 0.4551 0.6905 0.126 Uiso 1 1 calc R
C1 C 0.5886(3) 0.4327(3) 0.65667(13) 0.100(3) Uani 1 1 d G
H1 H 0.6131 0.4643 0.6449 0.120 Uiso 1 1 calc R
N16 N 0.5282(3) 0.3909(3) 0.64699(8) 0.0809(18) Uani 1 1 d G
C6 C 0.4240(6) 0.3089(5) 0.6535(2) 0.116(3) Uani 1 1 d .
H6 H 0.3905 0.2837 0.6648 0.139 Uiso 1 1 calc R
C7 C 0.3456(6) 0.2770(6) 0.6168(2) 0.1529(16) Uani 1 1 d .
H7 H 0.3297 0.2996 0.5996 0.184 Uiso 1 1 calc R
C8 C 0.3707(6) 0.2002(5) 0.6103(2) 0.1529(16) Uani 1 1 d .
H8A H 0.3896 0.1996 0.5915 0.184 Uiso 1 1 calc R
H8B H 0.4145 0.1894 0.6221 0.184 Uiso 1 1 calc R
C9 C 0.3174(6) 0.1444(5) 0.6130(2) 0.1529(16) Uani 1 1 d D
H9A H 0.2883 0.1409 0.5959 0.184 Uiso 1 1 calc R
H9B H 0.3463 0.1008 0.6151 0.184 Uiso 1 1 calc R
C10 C 0.2664(6) 0.1495(5) 0.6343(2) 0.1529(16) Uani 1 1 d D
H10A H 0.2208 0.1227 0.6292 0.184 Uiso 1 1 calc R
H10B H 0.2895 0.1261 0.6500 0.184 Uiso 1 1 calc R
C11 C 0.2425(5) 0.2133(3) 0.64268(15) 0.1529(16) Uani 1 1 d GDU
C16 C 0.2789(3) 0.2763(4) 0.63577(13) 0.1529(16) Uani 1 1 d GDU
C15 C 0.2500(4) 0.3400(3) 0.64562(14) 0.148(3) Uani 1 1 d GDU
H15 H 0.2744 0.3822 0.6410 0.177 Uiso 1 1 calc R
C14 C 0.1847(4) 0.3406(4) 0.66237(13) 0.149(4) Uani 1 1 d GDU
H14 H 0.1654 0.3833 0.6690 0.179 Uiso 1 1 calc R
C13 C 0.1483(3) 0.2776(5) 0.66928(11) 0.150(4) Uani 1 1 d GDU
H13 H 0.1047 0.2781 0.6805 0.180 Uiso 1 1 calc R
C12 C 0.1773(4) 0.2139(4) 0.65943(14) 0.169(4) Uani 1 1 d GDU
H12 H 0.1529 0.1718 0.6641 0.203 Uiso 1 1 calc R
C20 C 0.4755(5) 0.2677(3) 0.52831(14) 0.232(7) Uani 1 1 d GU
H20 H 0.5077 0.2344 0.5202 0.278 Uiso 1 1 calc R
C21 C 0.4977(3) 0.3005(3) 0.55274(13) 0.115(3) Uani 1 1 d GU
N13 N 0.4495(4) 0.3503(3) 0.56493(9) 0.0905(19) Uani 1 1 d GU
C17 C 0.3792(3) 0.3674(3) 0.55270(13) 0.113(3) Uani 1 1 d GU
H17 H 0.3470 0.4007 0.5609 0.136 Uiso 1 1 calc R
C18 C 0.3571(3) 0.3347(4) 0.52827(14) 0.155(4) Uani 1 1 d GU
H18 H 0.3100 0.3461 0.5201 0.185 Uiso 1 1 calc R
C19 C 0.4052(5) 0.2848(4) 0.51608(10) 0.194(5) Uani 1 1 d GU
H19 H 0.3904 0.2629 0.4997 0.233 Uiso 1 1 calc R
C22 C 0.5661(5) 0.2858(4) 0.56763(18) 0.097(3) Uani 1 1 d .
H22 H 0.6059 0.2613 0.5590 0.117 Uiso 1 1 calc R
C23 C 0.6448(5) 0.2864(4) 0.60850(17) 0.094(3) Uani 1 1 d .
H23 H 0.6562 0.3279 0.6199 0.112 Uiso 1 1 calc R
C24 C 0.6243(6) 0.2256(6) 0.6291(2) 0.154(4) Uani 1 1 d U
H24A H 0.6622 0.2243 0.6439 0.185 Uiso 1 1 calc R
H24B H 0.5739 0.2345 0.6372 0.185 Uiso 1 1 calc R
C25 C 0.6234(6) 0.1563(4) 0.6144(2) 0.146(3) Uani 1 1 d U
H25A H 0.5873 0.1581 0.5991 0.175 Uiso 1 1 calc R
H25B H 0.6071 0.1192 0.6269 0.175 Uiso 1 1 calc R
C26 C 0.7070(7) 0.1408(5) 0.6035(2) 0.200(5) Uani 1 1 d U
H26A H 0.7389 0.1248 0.6188 0.240 Uiso 1 1 calc R
H26B H 0.7046 0.1029 0.5901 0.240 Uiso 1 1 calc R
C27 C 0.7449(4) 0.2042(3) 0.59034(13) 0.139(3) Uani 1 1 d GDU
C28 C 0.8122(4) 0.1943(3) 0.57513(14) 0.173(2) Uani 1 1 d GDU
H28 H 0.8326 0.1491 0.5730 0.207 Uiso 1 1 calc R
C29 C 0.8491(3) 0.2517(4) 0.56308(12) 0.173(2) Uani 1 1 d GD
H29 H 0.8941 0.2451 0.5529 0.207 Uiso 1 1 calc R
C30 C 0.8186(4) 0.3192(3) 0.56624(13) 0.173(2) Uani 1 1 d GD
H30 H 0.8432 0.3576 0.5582 0.207 Uiso 1 1 calc R
C31 C 0.7513(4) 0.3291(3) 0.58146(14) 0.173(2) Uani 1 1 d GD
H31 H 0.7309 0.3742 0.5836 0.207 Uiso 1 1 calc R
C32 C 0.7144(3) 0.2716(4) 0.59350(12) 0.139(4) Uani 1 1 d GDU
C37 C 0.6102(4) 0.6777(4) 0.48511(15) 0.192(3) Uani 1 1 d GDU
C36 C 0.6641(4) 0.6947(4) 0.46489(13) 0.192(3) Uani 1 1 d GD
H36 H 0.6837 0.6596 0.4534 0.230 Uiso 1 1 calc R
C35 C 0.6887(3) 0.7641(5) 0.46180(11) 0.192(3) Uani 1 1 d GD
H35 H 0.7247 0.7755 0.4483 0.230 Uiso 1 1 calc R
C34 C 0.6593(4) 0.8165(4) 0.47894(15) 0.192(3) Uani 1 1 d GD
H34 H 0.6758 0.8630 0.4769 0.230 Uiso 1 1 calc R
C33 C 0.6054(4) 0.7995(4) 0.49916(12) 0.192(3) Uani 1 1 d GD
H33 H 0.5858 0.8346 0.5106 0.230 Uiso 1 1 calc R
N8 N 0.5808(3) 0.7301(5) 0.50225(10) 0.165(3) Uani 1 1 d GDU
C38 C 0.5759(6) 0.6096(5) 0.49091(18) 0.124(3) Uani 1 1 d .
H38 H 0.5946 0.5693 0.4822 0.149 Uiso 1 1 calc R
C39 C 0.4864(5) 0.5325(6) 0.51446(18) 0.1334(18) Uani 1 1 d U
H39 H 0.4831 0.5292 0.5346 0.160 Uiso 1 1 calc R
C40 C 0.4059(5) 0.5299(5) 0.50403(16) 0.1334(18) Uani 1 1 d .
H40A H 0.3796 0.5733 0.5090 0.160 Uiso 1 1 calc R
H40B H 0.3788 0.4912 0.5129 0.160 Uiso 1 1 calc R
C41 C 0.4016(5) 0.5198(5) 0.47152(15) 0.1334(18) Uani 1 1 d .
H41A H 0.4305 0.5565 0.4620 0.160 Uiso 1 1 calc R
H41B H 0.3485 0.5205 0.4651 0.160 Uiso 1 1 calc R
C42 C 0.4425(7) 0.4394(6) 0.4665(2) 0.205(6) Uani 1 1 d .
H42A H 0.4047 0.4033 0.4709 0.246 Uiso 1 1 calc R
H42B H 0.4556 0.4345 0.4471 0.246 Uiso 1 1 calc R
C47 C 0.6027(4) 0.4494(4) 0.51814(11) 0.125(3) Uani 1 1 d GDU
H47 H 0.6195 0.4760 0.5331 0.151 Uiso 1 1 calc R
C46 C 0.6458(4) 0.3919(4) 0.50920(15) 0.179(4) Uani 1 1 d GDU
H46 H 0.6915 0.3799 0.5182 0.215 Uiso 1 1 calc R
C45 C 0.6207(5) 0.3522(3) 0.48680(17) 0.201(5) Uani 1 1 d GDU
H45 H 0.6496 0.3137 0.4808 0.241 Uiso 1 1 calc R
C44 C 0.5524(5) 0.3701(4) 0.47333(13) 0.243(6) Uani 1 1 d GDU
H44 H 0.5356 0.3435 0.4583 0.292 Uiso 1 1 calc R
C43 C 0.5093(4) 0.4276(4) 0.48227(14) 0.162(4) Uani 1 1 d GDU
C48 C 0.5344(4) 0.4673(3) 0.50468(13) 0.110(3) Uani 1 1 d GDU
C53 C 0.3858(4) 0.8043(4) 0.51592(12) 0.128(4) Uani 1 1 d GU
C52 C 0.3299(4) 0.8434(3) 0.50204(16) 0.196(4) Uani 1 1 d GU
H52 H 0.3124 0.8858 0.5094 0.235 Uiso 1 1 calc R
C51 C 0.3003(3) 0.8191(4) 0.47712(15) 0.196(4) Uani 1 1 d G
H51 H 0.2629 0.8453 0.4678 0.235 Uiso 1 1 calc R
C50 C 0.3265(4) 0.7558(4) 0.46608(11) 0.164(4) Uani 1 1 d GU
H50 H 0.3067 0.7395 0.4494 0.197 Uiso 1 1 calc R
C49 C 0.3824(4) 0.7167(3) 0.47996(14) 0.154(4) Uani 1 1 d GU
H49 H 0.4000 0.6743 0.4726 0.185 Uiso 1 1 calc R
N9 N 0.4120(3) 0.7410(4) 0.50488(14) 0.104(2) Uani 1 1 d G
C54 C 0.4189(7) 0.8286(6) 0.5442(2) 0.152(5) Uani 1 1 d .
H54 H 0.3998 0.8674 0.5538 0.182 Uiso 1 1 calc R
C55 C 0.5037(6) 0.8118(4) 0.57956(19) 0.118(3) Uani 1 1 d U
H55 H 0.5052 0.7688 0.5908 0.141 Uiso 1 1 calc R
C56 C 0.5882(6) 0.8353(4) 0.57499(17) 0.125(3) Uani 1 1 d U
H56A H 0.6167 0.8322 0.5922 0.150 Uiso 1 1 calc R
H56B H 0.6129 0.8046 0.5616 0.150 Uiso 1 1 calc R
C57 C 0.5890(7) 0.9096(5) 0.5647(2) 0.172(4) Uani 1 1 d U
H57A H 0.5547 0.9141 0.5490 0.207 Uiso 1 1 calc R
H57B H 0.6409 0.9222 0.5589 0.207 Uiso 1 1 calc R
C58 C 0.5623(7) 0.9599(5) 0.5880(2) 0.201(5) Uani 1 1 d U
H58A H 0.5587 1.0078 0.5810 0.241 Uiso 1 1 calc R
H58B H 0.5993 0.9592 0.6030 0.241 Uiso 1 1 calc R
C63 C 0.3938(4) 0.8370(2) 0.60824(14) 0.129(3) Uani 1 1 d GDU
H63 H 0.3795 0.7902 0.6057 0.155 Uiso 1 1 calc R
C64 C 0.4584(4) 0.8639(3) 0.59473(12) 0.110(3) Uani 1 1 d GD
C59 C 0.4797(3) 0.9340(4) 0.59856(14) 0.132(3) Uani 1 1 d GDU
C60 C 0.4365(4) 0.9772(3) 0.61590(15) 0.180(3) Uani 1 1 d GDU
H60 H 0.4508 1.0241 0.6185 0.215 Uiso 1 1 calc R
C61 C 0.3720(4) 0.9503(3) 0.62941(12) 0.180(3) Uani 1 1 d GD
H61 H 0.3431 0.9792 0.6410 0.215 Uiso 1 1 calc R
C62 C 0.3506(4) 0.8802(4) 0.62558(13) 0.180(3) Uani 1 1 d GDU
H62 H 0.3074 0.8623 0.6346 0.215 Uiso 1 1 calc R
C65 C 0.6034(5) 0.7949(5) 0.65376(16) 0.096(2) Uani 1 1 d U
H65 H 0.6338 0.7616 0.6447 0.115 Uiso 1 1 calc R
C66 C 0.6287(6) 0.8658(6) 0.6535(2) 0.146(4) Uani 1 1 d U
H66 H 0.6772 0.8784 0.6468 0.175 Uiso 1 1 calc R
C67 C 0.5815(7) 0.9118(5) 0.6629(2) 0.146(4) Uani 1 1 d U
H67 H 0.5943 0.9593 0.6614 0.175 Uiso 1 1 calc R
C68 C 0.5031(7) 0.8916(5) 0.67689(18) 0.150(3) Uani 1 1 d U
H68 H 0.4695 0.9258 0.6837 0.181 Uiso 1 1 calc R
C69 C 0.4862(6) 0.8212(4) 0.67871(18) 0.089(3) Uani 1 1 d .
C70 C 0.4224(6) 0.7946(6) 0.69091(19) 0.108(3) Uani 1 1 d U
H70 H 0.3824 0.8241 0.6965 0.130 Uiso 1 1 calc R
C71 C 0.3518(8) 0.6992(7) 0.7083(2) 0.169(2) Uani 1 1 d .
H71 H 0.3436 0.6526 0.7000 0.202 Uiso 1 1 calc R
C72 C 0.3623(6) 0.6879(6) 0.7369(2) 0.169(2) Uani 1 1 d .
H72A H 0.3267 0.6509 0.7423 0.202 Uiso 1 1 calc R
H72B H 0.4142 0.6692 0.7393 0.202 Uiso 1 1 calc R
C73 C 0.3539(6) 0.7407(6) 0.75492(19) 0.169(2) Uani 1 1 d .
H73A H 0.3877 0.7795 0.7499 0.202 Uiso 1 1 calc R
H73B H 0.3682 0.7248 0.7732 0.202 Uiso 1 1 calc R
C74 C 0.2586(6) 0.7693(6) 0.75505(19) 0.169(2) Uani 1 1 d .
H74A H 0.2265 0.7359 0.7650 0.202 Uiso 1 1 calc R
H74B H 0.2549 0.8147 0.7642 0.202 Uiso 1 1 calc R
C79 C 0.2432(4) 0.7463(3) 0.67767(14) 0.159(4) Uani 1 1 d GDU
H79 H 0.2700 0.7243 0.6634 0.191 Uiso 1 1 calc R
C78 C 0.1753(4) 0.7830(4) 0.67211(14) 0.193(5) Uani 1 1 d GDU
H78 H 0.1567 0.7855 0.6541 0.232 Uiso 1 1 calc R
C77 C 0.1353(3) 0.8158(4) 0.69341(19) 0.189(5) Uani 1 1 d GDU
H77 H 0.0899 0.8404 0.6897 0.227 Uiso 1 1 calc R
C76 C 0.1632(4) 0.8120(4) 0.72028(16) 0.186(5) Uani 1 1 d GDU
H76 H 0.1364 0.8340 0.7345 0.223 Uiso 1 1 calc R
C75 C 0.2311(4) 0.7753(4) 0.72584(12) 0.141(3) Uani 1 1 d GDU
C80 C 0.2711(3) 0.7424(3) 0.70453(17) 0.127(3) Uani 1 1 d GDU
C82 C 0.3688(3) 0.4780(3) 0.70181(14) 0.143(4) Uani 1 1 d GDU
H82 H 0.3261 0.4513 0.6966 0.171 Uiso 1 1 calc R
C83 C 0.4032(4) 0.4669(3) 0.72736(12) 0.150(4) Uani 1 1 d GDU
H83 H 0.3836 0.4326 0.7392 0.180 Uiso 1 1 calc R
C84 C 0.4669(4) 0.5069(3) 0.73522(9) 0.133(3) Uani 1 1 d GDU
H84 H 0.4900 0.4994 0.7523 0.160 Uiso 1 1 calc R
C85 C 0.4962(3) 0.5581(3) 0.71752(12) 0.094(2) Uani 1 1 d GD
N4 N 0.4617(3) 0.5693(2) 0.69197(10) 0.0721(16) Uani 1 1 d GD
C81 C 0.3980(3) 0.5293(3) 0.68412(9) 0.083(2) Uani 1 1 d GD
H81 H 0.3750 0.5368 0.6670 0.099 Uiso 1 1 calc R
C86 C 0.5606(5) 0.5995(4) 0.72358(16) 0.092(3) Uani 1 1 d .
H86 H 0.5914 0.5874 0.7386 0.110 Uiso 1 1 calc R
C87 C 0.6464(4) 0.7032(4) 0.71543(16) 0.090(2) Uani 1 1 d U
H87 H 0.6573 0.7347 0.6999 0.108 Uiso 1 1 calc R
C88 C 0.7170(3) 0.6594(3) 0.72296(14) 0.101(2) Uani 1 1 d GDU
C89 C 0.7432(4) 0.6094(4) 0.70418(11) 0.129(3) Uani 1 1 d GDU
H89 H 0.7155 0.6009 0.6881 0.155 Uiso 1 1 calc R
C90 C 0.8108(4) 0.5720(3) 0.70949(15) 0.187(5) Uani 1 1 d GDU
H90 H 0.8283 0.5385 0.6969 0.225 Uiso 1 1 calc R
C91 C 0.8522(3) 0.5846(4) 0.73359(18) 0.210(6) Uani 1 1 d GDU
H91 H 0.8974 0.5595 0.7371 0.252 Uiso 1 1 calc R
C92 C 0.8260(4) 0.6346(4) 0.75237(13) 0.171(4) Uani 1 1 d GDU
H92 H 0.8537 0.6431 0.7685 0.205 Uiso 1 1 calc R
C93 C 0.7584(4) 0.6721(3) 0.74706(12) 0.120(3) Uani 1 1 d GDU
C94 C 0.7287(6) 0.7259(5) 0.76635(19) 0.132(3) Uani 1 1 d U
H94A H 0.7079 0.7002 0.7820 0.158 Uiso 1 1 calc R
H94B H 0.7736 0.7513 0.7731 0.158 Uiso 1 1 calc R
C95 C 0.6736(7) 0.7769(6) 0.7595(2) 0.189(5) Uani 1 1 d DU
H95A H 0.6477 0.7936 0.7761 0.227 Uiso 1 1 calc R
H95B H 0.6984 0.8169 0.7507 0.227 Uiso 1 1 calc R
C96 C 0.6208(6) 0.7464(5) 0.7419(2) 0.166(4) Uani 1 1 d DU
H96A H 0.5871 0.7839 0.7355 0.199 Uiso 1 1 calc R
H96B H 0.5891 0.7150 0.7529 0.199 Uiso 1 1 calc R
C105 C 0.6220(4) 0.6103(3) 0.62813(13) 0.056(2) Uani 1 1 d .
C104 C 0.6134(4) 0.5010(4) 0.59390(16) 0.067(2) Uani 1 1 d .
C103 C 0.6196(4) 0.6326(4) 0.57257(15) 0.067(2) Uani 1 1 d .
C107 C 0.7447(4) 0.5410(4) 0.56664(17) 0.081(2) Uani 1 1 d .
C106 C 0.7505(4) 0.6636(5) 0.60236(19) 0.094(3) Uani 1 1 d .
C108 C 0.7477(4) 0.5229(5) 0.62365(15) 0.082(3) Uani 1 1 d .
C99 C 0.3693(5) 0.6277(4) 0.57118(19) 0.079(3) Uani 1 1 d .
C97 C 0.3657(4) 0.5104(4) 0.60538(14) 0.067(2) Uani 1 1 d .
C98 C 0.3772(4) 0.6382(4) 0.62897(17) 0.073(2) Uani 1 1 d .
C101 C 0.2384(4) 0.5484(4) 0.57616(18) 0.085(3) Uani 1 1 d .
C100 C 0.2443(5) 0.6811(6) 0.60176(17) 0.098(3) Uani 1 1 d .
C102 C 0.2470(5) 0.5622(5) 0.63292(19) 0.097(3) Uani 1 1 d .
N25 N -0.0042(7) 0.5812(8) 0.6074(3) 0.308(3) Uani 1 1 d DU
C109 C 0.0517(7) 0.6393(9) 0.6015(3) 0.308(3) Uani 1 1 d DU
H10C H 0.0901 0.6226 0.5884 0.369 Uiso 1 1 calc R
H10D H 0.0783 0.6522 0.6183 0.369 Uiso 1 1 calc R
C113 C 0.0458(7) 0.5134(9) 0.6117(3) 0.308(3) Uani 1 1 d DU
H11A H 0.0736 0.5042 0.5947 0.369 Uiso 1 1 calc R
H11B H 0.0841 0.5234 0.6258 0.369 Uiso 1 1 calc R
C114 C 0.0041(8) 0.4481(10) 0.6196(3) 0.308(3) Uani 1 1 d DU
C115 C -0.0555(7) 0.6007(10) 0.6334(3) 0.308(3) Uani 1 1 d DU
H11C H -0.0848 0.6432 0.6294 0.369 Uiso 1 1 calc R
H11D H -0.0922 0.5629 0.6367 0.369 Uiso 1 1 calc R
C116 C -0.0096(7) 0.6126(10) 0.6590(3) 0.308(3) Uani 1 1 d DU
Cl1 Cl 0.4806(3) 0.11179(19) 0.68919(7) 0.2274(14) Uani 1 1 d D
O1 O 0.5090(6) 0.1352(4) 0.71231(13) 0.2274(14) Uani 1 1 d D
O2 O 0.4551(6) 0.0596(4) 0.70280(13) 0.2274(14) Uani 1 1 d D
O4 O 0.5223(6) 0.0970(4) 0.66491(13) 0.2274(14) Uani 1 1 d D
C111 C -0.0639(7) 0.5765(10) 0.5847(3) 0.308(3) Uani 1 1 d D
H11E H -0.0892 0.6220 0.5827 0.369 Uiso 1 1 calc R
H11F H -0.1030 0.5422 0.5898 0.369 Uiso 1 1 calc R
C110 C 0.0118(7) 0.7042(9) 0.5896(3) 0.308(3) Uani 1 1 d D
C112 C -0.0284(7) 0.5553(10) 0.5571(3) 0.308(3) Uani 1 1 d D
O85 O 0.5333(6) 0.1642(4) 0.68665(13) 0.2274(14) Uani 1 1 d D

loop_
_atom_site_aniso_label
_atom_site_aniso_U_11
_atom_site_aniso_U_22
_atom_site_aniso_U_33
_atom_site_aniso_U_23
_atom_site_aniso_U_13
_atom_site_aniso_U_12
Co3 0.0771(7) 0.0643(5) 0.0812(6) 0.0035(5) 0.0003(7) -0.0017(6)
Co2 0.0875(8) 0.1040(7) 0.0823(7) 0.0385(6) -0.0135(8) -0.0166(8)
Co1 0.0621(6) 0.0734(5) 0.0732(6) -0.0050(5) -0.0043(7) -0.0001(7)
Fe2 0.0499(6) 0.0848(7) 0.0616(7) 0.0091(6) 0.0023(6) -0.0042(6)
Fe1 0.0454(6) 0.0785(7) 0.0804(8) 0.0057(6) -0.0049(6) -0.0015(6)
N15 0.104(6) 0.053(4) 0.107(5) 0.009(4) 0.016(5) -0.011(4)
N14 0.089(5) 0.069(4) 0.123(6) -0.003(4) 0.005(5) 0.009(4)
N18 0.075(5) 0.073(4) 0.079(5) -0.009(4) 0.009(4) 0.008(3)
N17 0.097(5) 0.047(4) 0.117(6) 0.015(4) -0.024(4) 0.008(3)
N7 0.123(7) 0.164(7) 0.076(5) 0.019(5) 0.004(5) -0.003(6)
N10 0.116(7) 0.096(5) 0.114(6) 0.054(5) -0.049(5) -0.020(5)
N11 0.065(5) 0.081(5) 0.152(7) 0.042(5) -0.016(5) -0.008(4)
N12 0.075(5) 0.100(5) 0.059(4) 0.007(4) -0.019(4) -0.031(4)
N3 0.089(5) 0.089(5) 0.083(5) -0.012(4) -0.021(4) -0.005(4)
N2 0.076(5) 0.114(5) 0.102(5) -0.009(5) 0.020(4) 0.008(5)
N1 0.080(5) 0.099(5) 0.065(4) 0.011(4) -0.027(4) -0.021(4)
N6 0.062(5) 0.084(5) 0.109(6) -0.028(4) -0.027(4) 0.017(4)
N5 0.069(4) 0.094(5) 0.046(4) -0.010(3) -0.011(3) 0.012(4)
N24 0.080(6) 0.167(8) 0.151(8) 0.053(6) -0.025(5) 0.011(5)
N23 0.096(6) 0.173(7) 0.097(6) 0.000(5) 0.061(5) 0.028(5)
N22 0.108(6) 0.202(9) 0.103(6) -0.042(6) 0.004(5) -0.077(6)
N21 0.097(6) 0.119(6) 0.158(8) -0.009(5) -0.018(5) -0.025(5)
N20 0.113(7) 0.138(7) 0.171(8) 0.025(6) -0.016(6) 0.043(5)
N19 0.094(7) 0.189(9) 0.199(10) 0.024(8) -0.008(6) -0.008(6)
C5 0.106(7) 0.073(5) 0.073(6) 0.021(4) 0.010(6) 0.017(6)
C4 0.160(9) 0.132(7) 0.089(6) 0.037(5) -0.017(7) -0.005(7)
C3 0.150(9) 0.131(8) 0.102(7) 0.042(6) -0.013(7) -0.013(6)
C2 0.082(6) 0.126(8) 0.107(7) 0.007(6) -0.010(6) 0.004(6)
C1 0.098(7) 0.115(7) 0.088(7) -0.006(6) -0.023(5) 0.008(6)
N16 0.084(5) 0.078(4) 0.080(4) -0.003(4) 0.001(4) 0.030(4)
C6 0.115(8) 0.107(7) 0.126(9) -0.010(7) -0.007(8) -0.006(6)
C7 0.159(5) 0.121(3) 0.179(4) 0.013(4) 0.017(3) -0.043(3)
C8 0.159(5) 0.121(3) 0.179(4) 0.013(4) 0.017(3) -0.043(3)
C9 0.159(5) 0.121(3) 0.179(4) 0.013(4) 0.017(3) -0.043(3)
C10 0.159(5) 0.121(3) 0.179(4) 0.013(4) 0.017(3) -0.043(3)
C11 0.159(5) 0.121(3) 0.179(4) 0.013(4) 0.017(3) -0.043(3)
C16 0.159(5) 0.121(3) 0.179(4) 0.013(4) 0.017(3) -0.043(3)
C15 0.151(9) 0.140(7) 0.153(9) 0.038(6) 0.053(6) -0.051(7)
C14 0.129(9) 0.184(10) 0.135(9) 0.018(7) -0.001(6) -0.012(7)
C13 0.101(7) 0.222(12) 0.126(8) -0.008(9) -0.003(6) -0.040(7)
C12 0.182(10) 0.175(9) 0.151(9) 0.004(8) -0.002(7) -0.052(8)
C20 0.378(18) 0.225(11) 0.093(7) -0.043(8) -0.068(10) 0.140(13)
C21 0.159(9) 0.083(6) 0.102(7) -0.014(5) -0.035(8) 0.009(7)
N13 0.120(6) 0.074(4) 0.077(4) 0.001(4) 0.002(4) -0.011(4)
C17 0.092(7) 0.121(7) 0.125(7) 0.014(5) -0.031(6) 0.001(6)
C18 0.154(9) 0.177(10) 0.133(9) -0.021(7) -0.046(7) -0.025(7)
C19 0.268(15) 0.191(12) 0.124(8) -0.025(7) -0.034(9) 0.030(9)
C22 0.130(8) 0.094(6) 0.067(6) -0.029(5) -0.021(6) 0.016(6)
C23 0.107(7) 0.088(6) 0.086(6) -0.008(5) 0.018(6) 0.046(5)
C24 0.184(10) 0.153(9) 0.126(8) -0.022(7) 0.007(7) 0.059(8)
C25 0.186(8) 0.068(5) 0.183(10) 0.035(6) -0.001(7) 0.042(6)
C26 0.272(12) 0.136(7) 0.192(11) -0.015(7) 0.082(9) 0.064(8)
C27 0.162(8) 0.143(7) 0.113(7) -0.038(6) 0.014(6) 0.051(6)
C28 0.148(5) 0.196(6) 0.173(5) -0.019(4) 0.042(4) 0.082(4)
C29 0.148(5) 0.196(6) 0.173(5) -0.019(4) 0.042(4) 0.082(4)
C30 0.148(5) 0.196(6) 0.173(5) -0.019(4) 0.042(4) 0.082(4)
C31 0.148(5) 0.196(6) 0.173(5) -0.019(4) 0.042(4) 0.082(4)
C32 0.174(9) 0.129(7) 0.113(7) -0.010(6) 0.031(7) 0.078(7)
C37 0.146(5) 0.321(7) 0.108(4) 0.079(5) 0.011(3) -0.088(5)
C36 0.146(5) 0.321(7) 0.108(4) 0.079(5) 0.011(3) -0.088(5)
C35 0.146(5) 0.321(7) 0.108(4) 0.079(5) 0.011(3) -0.088(5)
C34 0.146(5) 0.321(7) 0.108(4) 0.079(5) 0.011(3) -0.088(5)
C33 0.146(5) 0.321(7) 0.108(4) 0.079(5) 0.011(3) -0.088(5)
N8 0.129(7) 0.263(10) 0.105(6) 0.090(6) -0.057(5) -0.043(6)
C38 0.123(8) 0.157(9) 0.094(7) -0.014(7) 0.004(6) -0.001(7)
C39 0.116(4) 0.182(5) 0.102(4) -0.011(4) -0.022(4) -0.033(4)
C40 0.116(4) 0.182(5) 0.102(4) -0.011(4) -0.022(4) -0.033(4)
C41 0.116(4) 0.182(5) 0.102(4) -0.011(4) -0.022(4) -0.033(4)
C42 0.278(15) 0.196(11) 0.141(9) -0.092(8) -0.100(9) 0.051(11)
C47 0.119(7) 0.172(9) 0.085(6) -0.046(6) -0.002(5) -0.030(5)
C46 0.206(10) 0.192(11) 0.139(9) -0.040(7) -0.025(8) 0.049(8)
C45 0.209(12) 0.217(11) 0.177(11) -0.088(8) 0.011(8) 0.017(9)
C44 0.216(14) 0.252(14) 0.261(13) -0.130(11) -0.034(10) 0.012(10)
C43 0.161(9) 0.223(10) 0.102(7) -0.057(6) -0.021(7) -0.020(8)
C48 0.091(6) 0.170(7) 0.067(5) -0.019(5) -0.011(4) -0.039(5)
C53 0.091(7) 0.086(7) 0.207(11) 0.076(7) -0.011(7) 0.011(6)
C52 0.178(8) 0.147(7) 0.263(12) 0.066(7) -0.122(7) -0.029(6)
C51 0.178(8) 0.147(7) 0.263(12) 0.066(7) -0.122(7) -0.029(6)
C50 0.197(11) 0.157(9) 0.139(8) 0.071(7) -0.077(8) -0.049(8)
C49 0.181(10) 0.183(10) 0.097(7) 0.080(7) -0.060(7) -0.017(8)
N9 0.086(5) 0.132(7) 0.094(5) 0.047(5) -0.036(4) -0.017(5)
C54 0.174(11) 0.143(10) 0.138(9) 0.033(8) -0.098(8) -0.073(9)
C55 0.144(8) 0.087(6) 0.122(7) 0.053(5) -0.010(9) -0.025(7)
C56 0.182(8) 0.086(6) 0.107(6) 0.022(5) 0.005(7) -0.017(7)
C57 0.209(10) 0.096(7) 0.212(11) 0.042(6) 0.042(8) -0.050(7)
C58 0.268(11) 0.086(6) 0.248(12) 0.016(7) 0.031(9) -0.087(7)
C63 0.139(8) 0.069(6) 0.179(9) 0.009(6) 0.011(7) 0.024(6)
C64 0.115(8) 0.067(6) 0.149(9) 0.037(6) -0.043(7) 0.008(6)
C59 0.132(8) 0.076(6) 0.187(8) -0.019(6) -0.034(6) 0.005(5)
C60 0.191(7) 0.114(5) 0.234(7) -0.047(5) -0.060(5) 0.046(5)
C61 0.191(7) 0.114(5) 0.234(7) -0.047(5) -0.060(5) 0.046(5)
C62 0.191(7) 0.114(5) 0.234(7) -0.047(5) -0.060(5) 0.046(5)
C65 0.087(7) 0.091(6) 0.110(7) 0.015(5) -0.018(6) 0.009(5)
C66 0.120(9) 0.103(7) 0.214(11) 0.047(8) 0.014(7) -0.019(6)
C67 0.142(9) 0.070(6) 0.226(11) 0.005(7) -0.032(8) -0.016(6)
C68 0.186(9) 0.086(7) 0.179(8) 0.010(6) 0.024(9) 0.046(9)
C69 0.088(7) 0.059(6) 0.121(7) -0.026(5) -0.047(6) 0.027(6)
C70 0.072(6) 0.109(7) 0.143(8) -0.001(7) 0.006(6) -0.003(7)
C71 0.189(5) 0.194(6) 0.123(4) -0.059(4) -0.012(5) 0.065(5)
C72 0.189(5) 0.194(6) 0.123(4) -0.059(4) -0.012(5) 0.065(5)
C73 0.189(5) 0.194(6) 0.123(4) -0.059(4) -0.012(5) 0.065(5)
C74 0.189(5) 0.194(6) 0.123(4) -0.059(4) -0.012(5) 0.065(5)
C79 0.116(8) 0.158(9) 0.204(8) -0.079(8) -0.005(7) 0.011(6)
C78 0.133(10) 0.180(10) 0.266(10) -0.100(9) -0.043(8) 0.032(7)
C77 0.095(8) 0.223(12) 0.250(12) -0.063(10) 0.000(8) 0.026(7)
C76 0.110(9) 0.226(11) 0.222(10) 0.000(10) 0.027(8) 0.038(7)
C75 0.083(7) 0.165(9) 0.175(8) -0.046(7) 0.032(6) 0.018(6)
C80 0.097(7) 0.155(8) 0.128(7) -0.043(7) 0.040(5) -0.036(6)
C82 0.179(10) 0.113(7) 0.136(8) 0.050(7) 0.010(7) -0.057(7)
C83 0.198(11) 0.116(8) 0.137(8) 0.036(7) 0.020(7) -0.071(7)
C84 0.186(10) 0.117(7) 0.097(6) -0.008(6) 0.041(6) -0.030(6)
C85 0.083(6) 0.112(7) 0.086(6) 0.008(5) 0.009(6) -0.006(7)
N4 0.074(4) 0.077(4) 0.065(4) -0.020(3) -0.003(3) 0.002(3)
C81 0.073(6) 0.075(5) 0.101(6) -0.025(5) -0.014(5) -0.008(4)
C86 0.084(6) 0.087(6) 0.105(7) 0.025(5) -0.024(5) -0.013(5)
C87 0.076(5) 0.092(6) 0.101(6) 0.013(4) -0.038(5) -0.009(4)
C88 0.080(6) 0.100(6) 0.122(7) 0.010(5) -0.037(5) -0.008(4)
C89 0.109(7) 0.111(7) 0.168(8) -0.024(6) -0.025(6) -0.007(5)
C90 0.115(9) 0.188(10) 0.259(12) -0.079(9) -0.025(8) 0.028(7)
C91 0.115(8) 0.221(12) 0.293(15) -0.035(10) -0.073(8) 0.055(8)
C92 0.126(9) 0.214(12) 0.173(9) 0.024(7) -0.066(7) 0.019(7)
C93 0.112(7) 0.130(7) 0.118(7) 0.030(5) -0.046(5) -0.010(5)
C94 0.118(8) 0.163(10) 0.115(7) -0.008(6) -0.026(6) -0.027(6)
C95 0.199(12) 0.180(11) 0.188(10) -0.071(8) -0.070(8) 0.032(8)
C96 0.147(9) 0.118(7) 0.232(11) -0.099(7) -0.063(7) 0.032(6)
C105 0.070(5) 0.064(5) 0.035(4) -0.011(4) -0.012(4) -0.024(4)
C104 0.048(5) 0.066(5) 0.086(6) 0.025(5) 0.011(4) 0.018(4)
C103 0.055(5) 0.084(6) 0.063(6) -0.019(5) 0.000(4) -0.016(4)
C107 0.053(5) 0.096(6) 0.094(7) 0.024(5) 0.007(5) -0.017(5)
C106 0.048(5) 0.145(8) 0.090(6) -0.019(7) -0.003(5) -0.003(5)
C108 0.063(6) 0.119(7) 0.064(6) -0.026(5) -0.004(5) 0.002(5)
C99 0.070(6) 0.042(5) 0.124(8) -0.016(5) -0.067(6) -0.001(4)
C97 0.065(5) 0.068(5) 0.068(5) 0.022(5) -0.006(4) -0.020(4)
C98 0.052(5) 0.068(6) 0.099(7) -0.012(5) 0.005(5) 0.021(5)
C101 0.054(5) 0.087(6) 0.115(8) 0.027(5) -0.008(5) -0.037(5)
C100 0.062(6) 0.177(10) 0.054(5) 0.031(7) -0.018(5) -0.007(6)
C102 0.074(7) 0.103(7) 0.114(8) -0.060(6) -0.025(6) -0.010(6)
N25 0.115(4) 0.512(8) 0.296(6) 0.085(6) -0.003(4) -0.038(5)
C109 0.115(4) 0.512(8) 0.296(6) 0.085(6) -0.003(4) -0.038(5)
C113 0.115(4) 0.512(8) 0.296(6) 0.085(6) -0.003(4) -0.038(5)
C114 0.115(4) 0.512(8) 0.296(6) 0.085(6) -0.003(4) -0.038(5)
C115 0.115(4) 0.512(8) 0.296(6) 0.085(6) -0.003(4) -0.038(5)
C116 0.115(4) 0.512(8) 0.296(6) 0.085(6) -0.003(4) -0.038(5)
Cl1 0.382(5) 0.183(3) 0.117(2) 0.019(2) 0.012(3) -0.085(3)
O1 0.382(5) 0.183(3) 0.117(2) 0.019(2) 0.012(3) -0.085(3)
O2 0.382(5) 0.183(3) 0.117(2) 0.019(2) 0.012(3) -0.085(3)
O4 0.382(5) 0.183(3) 0.117(2) 0.019(2) 0.012(3) -0.085(3)
C111 0.115(4) 0.512(8) 0.296(6) 0.085(6) -0.003(4) -0.038(5)
C110 0.115(4) 0.512(8) 0.296(6) 0.085(6) -0.003(4) -0.038(5)
C112 0.115(4) 0.512(8) 0.296(6) 0.085(6) -0.003(4) -0.038(5)
O85 0.382(5) 0.183(3) 0.117(2) 0.019(2) 0.012(3) -0.085(3)

loop_
_atom_type_symbol
_atom_type_description
_atom_type_scat_dispersion_real
_atom_type_scat_dispersion_imag
_atom_type_scat_source
C C 0.0033 0.0016 'International Tables Vol C Tables 4.2.6.8 and 6.1.1.4'
Cl Cl 0.1484 0.1585 'International Tables Vol C Tables 4.2.6.8 and 6.1.1.4'
Co Co 0.3494 0.9721 'International Tables Vol C Tables 4.2.6.8 and 6.1.1.4'
Fe Fe 0.3463 0.8444 'International Tables Vol C Tables 4.2.6.8 and 6.1.1.4'
N N 0.0061 0.0033 'International Tables Vol C Tables 4.2.6.8 and 6.1.1.4'
O O 0.0106 0.0060 'International Tables Vol C Tables 4.2.6.8 and 6.1.1.4'
H H 0.0000 0.0000 'International Tables Vol C Tables 4.2.6.8 and 6.1.1.4'

loop_
_geom_angle_atom_site_label_1
_geom_angle_atom_site_label_2
_geom_angle_atom_site_label_3
_geom_angle
N18 Co3 N17 90.9(2)
N18 Co3 N16 91.4(3)
N17 Co3 N16 98.1(2)
N18 Co3 N15 167.7(3)
N17 Co3 N15 89.1(2)
N16 Co3 N15 76.5(3)
N18 Co3 N13 97.4(2)
N17 Co3 N13 91.2(3)
N16 Co3 N13 167.2(2)
N15 Co3 N13 94.9(3)
N18 Co3 N14 84.1(2)
N17 Co3 N14 165.2(3)
N16 Co3 N14 96.0(3)
N15 Co3 N14 98.8(2)
N13 Co3 N14 75.7(3)
N11 Co2 N12 93.9(2)
N11 Co2 N7 96.4(3)
N12 Co2 N7 87.0(3)
N11 Co2 N9 90.6(2)
N12 Co2 N9 172.0(3)
N7 Co2 N9 99.1(3)
N11 Co2 N10 88.4(3)
N12 Co2 N10 94.0(3)
N7 Co2 N10 175.0(3)
N9 Co2 N10 79.5(3)
N11 Co2 N8 171.1(3)
N12 Co2 N8 90.0(2)
N7 Co2 N8 75.8(3)
N9 Co2 N8 86.47(18)
N10 Co2 N8 99.3(3)
N6 Co1 N5 89.8(2)
N6 Co1 N1 97.8(2)
N5 Co1 N1 92.2(3)
N6 Co1 N2 86.0(3)
N5 Co1 N2 166.5(3)
N1 Co1 N2 75.7(3)
N6 Co1 N4 91.8(3)
N5 Co1 N4 99.48(19)
N1 Co1 N4 164.9(2)
N2 Co1 N4 93.4(3)
N6 Co1 N3 168.7(3)
N5 Co1 N3 90.7(2)
N1 Co1 N3 93.4(2)
N2 Co1 N3 95.9(2)
N4 Co1 N3 77.0(2)
C105 Fe2 C104 87.7(3)
C105 Fe2 C103 89.6(3)
C104 Fe2 C103 88.4(3)
C105 Fe2 C108 89.8(3)
C104 Fe2 C108 90.7(3)
C103 Fe2 C108 179.0(3)
C105 Fe2 C107 176.8(3)
C104 Fe2 C107 89.2(3)
C103 Fe2 C107 90.4(3)
C108 Fe2 C107 90.1(3)
C105 Fe2 C106 89.1(3)
C104 Fe2 C106 175.4(3)
C103 Fe2 C106 88.3(3)
C108 Fe2 C106 92.6(3)
C107 Fe2 C106 94.0(3)
C102 Fe1 C97 88.1(3)
C102 Fe1 C101 93.6(3)
C97 Fe1 C101 90.3(3)
C102 Fe1 C100 90.2(4)
C97 Fe1 C100 176.4(3)
C101 Fe1 C100 93.0(4)
C102 Fe1 C98 87.8(3)
C97 Fe1 C98 87.2(3)
C101 Fe1 C98 177.1(3)
C100 Fe1 C98 89.6(3)
C102 Fe1 C99 177.6(3)
C97 Fe1 C99 90.6(3)
C101 Fe1 C99 88.4(3)
C100 Fe1 C99 91.0(3)
C98 Fe1 C99 90.2(3)
C6 N15 C7 116.4(8)
C6 N15 Co3 116.0(7)
C7 N15 Co3 127.5(6)
C22 N14 C23 122.1(7)
C22 N14 Co3 113.2(6)
C23 N14 Co3 123.6(5)
C104 N18 Co3 157.6(7)
C97 N17 Co3 169.8(6)
C38 N7 C39 119.0(9)
C38 N7 Co2 117.0(7)
C39 N7 Co2 122.9(6)
C54 N10 C55 115.8(10)
C54 N10 Co2 116.8(8)
C55 N10 Co2 125.9(6)
C99 N11 Co2 165.9(8)
C103 N12 Co2 167.0(6)
C86 N3 C87 124.5(6)
C86 N3 Co1 111.8(5)
C87 N3 Co1 123.7(5)
C70 N2 C71 120.2(9)
C70 N2 Co1 116.3(7)
C71 N2 Co1 122.7(7)
C65 N1 C69 119.7(7)
C65 N1 Co1 128.1(6)
C69 N1 Co1 111.9(5)
C98 N6 Co1 160.3(8)
C105 N5 Co1 164.6(5)
C4 C5 N16 120.0
C4 C5 C6 124.1(6)
N16 C5 C6 115.5(6)
C3 C4 C5 120.0
C4 C3 C2 120.0
C1 C2 C3 120.0
C2 C1 N16 120.0
C1 N16 C5 120.0
C1 N16 Co3 126.8(4)
C5 N16 Co3 113.0(4)
N15 C6 C5 117.7(9)
N15 C7 C16 113.8(8)
N15 C7 C8 108.0(9)
C16 C7 C8 109.7(8)
C9 C8 C7 120.2(9)
C10 C9 C8 116.0(10)
C11 C10 C9 119.6(9)
C10 C11 C16 124.2(8)
C10 C11 C12 115.8(8)
C16 C11 C12 120.0
C15 C16 C11 120.0
C15 C16 C7 119.1(8)
C11 C16 C7 120.8(8)
C16 C15 C14 120.0
C13 C14 C15 120.0
C12 C13 C14 120.0
C13 C12 C11 120.0
C21 C20 C19 120.0
C20 C21 N13 120.0
C20 C21 C22 125.3(6)
N13 C21 C22 114.7(6)
C21 N13 C17 120.0
C21 N13 Co3 113.2(4)
C17 N13 Co3 126.3(4)
C18 C17 N13 120.0
C19 C18 C17 120.0
C18 C19 C20 120.0
N14 C22 C21 121.7(8)
C32 C23 N14 117.3(7)
C32 C23 C24 111.7(7)
N14 C23 C24 109.1(7)
C25 C24 C23 110.1(8)
C24 C25 C26 108.5(9)
C27 C26 C25 113.1(8)
C28 C27 C32 120.0
C28 C27 C26 118.6(7)
C32 C27 C26 121.4(7)
C29 C28 C27 120.0
C28 C29 C30 120.0
C31 C30 C29 120.0
C30 C31 C32 120.0
C31 C32 C27 120.0
C31 C32 C23 116.4(6)
C27 C32 C23 123.6(6)
C36 C37 N8 120.0
C36 C37 C38 128.1(7)
N8 C37 C38 111.8(7)
C37 C36 C35 120.0
C34 C35 C36 120.0
C33 C34 C35 120.0
C34 C33 N8 120.0
C33 N8 C37 120.0
C33 N8 Co2 125.2(5)
C37 N8 Co2 114.7(5)
N7 C38 C37 120.0(10)
C40 C39 N7 108.5(8)
C40 C39 C48 111.6(8)
N7 C39 C48 116.8(7)
C39 C40 C41 112.7(8)
C40 C41 C42 103.4(7)
C43 C42 C41 114.0(7)
C46 C47 C48 120.0
C45 C46 C47 120.0
C44 C45 C46 120.0
C45 C44 C43 120.0
C44 C43 C48 120.0
C44 C43 C42 113.3(7)
C48 C43 C42 126.7(7)
C43 C48 C47 120.0
C43 C48 C39 119.9(6)
C47 C48 C39 120.1(6)
C52 C53 N9 120.0
C52 C53 C54 121.6(7)
N9 C53 C54 118.4(7)
C53 C52 C51 120.0
C50 C51 C52 120.0
C49 C50 C51 120.0
N9 C49 C50 120.0
C49 N9 C53 120.0
C49 N9 Co2 129.7(4)
C53 N9 Co2 110.3(4)
N10 C54 C53 114.0(11)
N10 C55 C64 115.1(8)
N10 C55 C56 107.3(8)
C64 C55 C56 112.6(8)
C57 C56 C55 109.2(8)
C56 C57 C58 109.6(9)
C57 C58 C59 108.2(8)
C64 C63 C62 120.0
C59 C64 C63 120.0
C59 C64 C55 124.8(6)
C63 C64 C55 114.9(6)
C64 C59 C60 120.0
C64 C59 C58 119.3(6)
C60 C59 C58 119.6(6)
C61 C60 C59 120.0
C60 C61 C62 120.0
C61 C62 C63 120.0
N1 C65 C66 124.5(9)
C67 C66 C65 116.6(11)
C66 C67 C68 122.8(10)
C69 C68 C67 116.8(10)
C70 C69 C68 124.6(11)
C70 C69 N1 116.4(8)
C68 C69 N1 119.0(10)
N2 C70 C69 118.6(10)
C72 C71 N2 114.2(11)
C72 C71 C80 107.1(9)
N2 C71 C80 115.4(9)
C73 C72 C71 120.9(11)
C72 C73 C74 109.9(9)
C75 C74 C73 108.8(7)
C78 C79 C80 120.0
C79 C78 C77 120.0
C76 C77 C78 120.0
C77 C76 C75 120.0
C80 C75 C76 120.0
C80 C75 C74 120.7(7)
C76 C75 C74 119.3(7)
C75 C80 C79 120.0
C75 C80 C71 124.7(7)
C79 C80 C71 115.3(7)
C83 C82 C81 120.0
C82 C83 C84 120.0
C83 C84 C85 120.0
N4 C85 C84 120.0
N4 C85 C86 116.4(5)
C84 C85 C86 123.6(5)
C85 N4 C81 120.0
C85 N4 Co1 111.0(3)
C81 N4 Co1 127.4(3)
N4 C81 C82 120.0
N3 C86 C85 122.1(7)
C88 C87 N3 109.3(6)
C88 C87 C96 108.2(6)
N3 C87 C96 105.5(7)
C89 C88 C93 120.0
C89 C88 C87 118.4(6)
C93 C88 C87 121.4(6)
C88 C89 C90 120.0
C89 C90 C91 120.0
C92 C91 C90 120.0
C93 C92 C91 120.0
C92 C93 C88 120.0
C92 C93 C94 121.8(6)
C88 C93 C94 118.2(6)
C95 C94 C93 124.5(9)
C96 C95 C94 107.9(10)
C95 C96 C87 122.4(10)
N5 C105 Fe2 176.6(6)
N18 C104 Fe2 178.0(8)
N12 C103 Fe2 176.9(7)
N23 C107 Fe2 179.0(8)
N22 C106 Fe2 177.0(9)
N24 C108 Fe2 178.3(8)
N11 C99 Fe1 176.3(8)
N17 C97 Fe1 177.8(7)
N6 C98 Fe1 174.0(7)
N21 C101 Fe1 176.1(9)
N20 C100 Fe1 175.7(9)
N19 C102 Fe1 178.2(9)
C109 N25 C111 110.1(12)
C109 N25 C113 105.8(11)
C111 N25 C113 115.2(14)
C109 N25 C115 110.1(14)
C111 N25 C115 102.3(10)
C113 N25 C115 113.4(12)
N25 C109 C110 112.0(11)
C114 C113 N25 116.8(12)
C116 C115 N25 113.6(11)
O2 Cl1 O1 87.1(4)
O2 Cl1 O85 148.7(6)
O1 Cl1 O85 64.8(4)
O2 Cl1 O4 117.3(6)
O1 Cl1 O4 126.5(8)
O85 Cl1 O4 74.1(5)
Cl1 O1 O85 59.3(4)
Cl1 O1 O2 45.7(3)
O85 O1 O2 103.9(5)
Cl1 O2 O1 47.3(3)
Cl1 O4 O85 51.5(4)
N25 C111 C112 112.3(11)
Cl1 O85 O1 55.8(4)
Cl1 O85 O4 54.5(4)
O1 O85 O4 102.9(6)

loop_
_geom_bond_atom_site_label_1
_geom_bond_atom_site_label_2
_geom_bond_distance
Co3 N18 2.063(7)
Co3 N17 2.076(6)
Co3 N16 2.142(4)
Co3 N15 2.150(6)
Co3 N13 2.158(4)
Co3 N14 2.192(6)
Co2 N11 1.994(7)
Co2 N12 2.026(7)
Co2 N7 2.087(8)
Co2 N9 2.099(4)
Co2 N10 2.154(8)
Co2 N8 2.173(4)
Co1 N6 2.041(6)
Co1 N5 2.058(6)
Co1 N1 2.101(6)
Co1 N2 2.125(7)
Co1 N4 2.171(4)
Co1 N3 2.186(6)
Fe2 C105 1.915(7)
Fe2 C104 1.921(8)
Fe2 C103 1.953(8)
Fe2 C108 1.964(9)
Fe2 C107 1.972(9)
Fe2 C106 1.990(9)
Fe1 C102 1.880(10)
Fe1 C97 1.910(8)
Fe1 C101 1.917(8)
Fe1 C100 1.948(10)
Fe1 C98 1.981(9)
Fe1 C99 1.988(10)
N15 C6 1.283(9)
N15 C7 1.438(10)
N14 C22 1.246(8)
N14 C23 1.496(9)
N18 C104 1.145(7)
N17 C97 1.147(7)
N7 C38 1.285(9)
N7 C39 1.513(10)
N10 C54 1.227(11)
N10 C55 1.457(10)
N11 C99 1.181(9)
N12 C103 1.173(7)
N3 C86 1.289(8)
N3 C87 1.524(9)
N2 C70 1.248(9)
N2 C71 1.444(13)
N1 C65 1.369(8)
N1 C69 1.418(9)
N6 C98 1.104(7)
N5 C105 1.181(7)
N24 C108 1.142(8)
N23 C107 1.155(8)
N22 C106 1.129(8)
N21 C101 1.135(8)
N20 C100 1.145(9)
N19 C102 1.190(10)
C5 C4 1.3900
C5 N16 1.3900
C5 C6 1.445(9)
C4 C3 1.3900
C3 C2 1.3900
C2 C1 1.3900
C1 N16 1.3900
C7 C16 1.473(10)
C7 C8 1.550(12)
C8 C9 1.408(10)
C9 C10 1.361(9)
C10 C11 1.339(10)
C11 C16 1.3900
C11 C12 1.3900
C16 C15 1.3900
C15 C14 1.3900
C14 C13 1.3900
C13 C12 1.3900
C20 C21 1.3900
C20 C19 1.3900
C21 N13 1.3900
C21 C22 1.412(9)
N13 C17 1.3900
C17 C18 1.3900
C18 C19 1.3900
C23 C32 1.432(8)
C23 C24 1.565(11)
C24 C25 1.494(11)
C25 C26 1.566(12)
C26 C27 1.508(11)
C27 C28 1.3900
C27 C32 1.3900
C28 C29 1.3900
C29 C30 1.3900
C30 C31 1.3900
C31 C32 1.3900
C37 C36 1.3900
C37 N8 1.3900
C37 C38 1.447(11)
C36 C35 1.3900
C35 C34 1.3900
C34 C33 1.3900
C33 N8 1.3900
C39 C40 1.481(10)
C39 C48 1.562(10)
C40 C41 1.589(9)
C41 C42 1.697(12)
C42 C43 1.402(10)
C47 C46 1.3900
C47 C48 1.3900
C46 C45 1.3900
C45 C44 1.3900
C44 C43 1.3900
C43 C48 1.3900
C53 C52 1.3900
C53 N9 1.3900
C53 C54 1.556(10)
C52 C51 1.3900
C51 C50 1.3900
C50 C49 1.3900
C49 N9 1.3900
C55 C64 1.459(10)
C55 C56 1.543(11)
C56 C57 1.493(10)
C57 C58 1.545(12)
C58 C59 1.594(11)
C63 C64 1.3900
C63 C62 1.3900
C64 C59 1.3900
C59 C60 1.3900
C60 C61 1.3900
C61 C62 1.3900
C65 C66 1.413(11)
C66 C67 1.277(11)
C67 C68 1.562(13)
C68 C69 1.367(10)
C69 C70 1.349(11)
C71 C72 1.415(11)
C71 C80 1.627(11)
C72 C73 1.337(10)
C73 C74 1.733(12)
C74 C75 1.498(9)
C79 C78 1.3900
C79 C80 1.3900
C78 C77 1.3900
C77 C76 1.3900
C76 C75 1.3900
C75 C80 1.3900
C82 C83 1.3900
C82 C81 1.3900
C83 C84 1.3900
C84 C85 1.3900
C85 N4 1.3900
C85 C86 1.392(8)
N4 C81 1.3900
C87 C88 1.519(8)
C87 C96 1.583(11)
C88 C89 1.3900
C88 C93 1.3900
C89 C90 1.3900
C90 C91 1.3900
C91 C92 1.3900
C92 C93 1.3900
C93 C94 1.475(10)
C94 C95 1.397(11)
C95 C96 1.379(10)
N25 C109 1.493(12)
N25 C111 1.512(12)
N25 C113 1.562(13)
N25 C115 1.584(13)
C109 C110 1.521(14)
C113 C114 1.484(14)
C115 C116 1.488(13)
Cl1 O2 1.267(6)
Cl1 O1 1.301(7)
Cl1 O85 1.353(8)
Cl1 O4 1.407(8)
O1 O85 1.423(8)
O1 O2 1.769(10)
O4 O85 1.663(9)
C111 C112 1.526(14)

loop_
_platon_squeeze_void_nr
_platon_squeeze_void_average_x
_platon_squeeze_void_average_y
_platon_squeeze_void_average_z
_platon_squeeze_void_volume
_platon_squeeze_void_count_electrons
1 0.238 -0.135 -0.012 6084.7 1309.7
2 0.004 0.129 0.238 5.9 0.1
3 0.496 0.871 0.738 6.1 0.1
4 0.504 0.371 0.762 5.2 0.0
5 0.996 0.629 0.262 6.4 0.0
